data_4308998
loop_
_publ_author_name
'Paul D. Benny'
'Jenny L. Green'
'Hendrik P. Engelbrecht'
'Charles L. Barnes'
'Silvia S. Jurisson'

_publ_contact_author
;
Dr. Silvia Jurisson
Department of Chemistry
University of Missouri - Columbia
Columbia, Missouri 65211 USA
;
_publ_contact_author_email JurissonS@missouri.edu
_publ_contact_author_fax (573)882-2754
_publ_section_title
;
Reactivity of Rhenium(V) Oxo Schiff Base Complexes with Phosphine
Ligands: Rearrangement and Reduction Reactions
;
_journal_name_full 'Inorganic Chemistry'
_journal_page_first 2381
_journal_page_last 2390
_journal_paper_doi 10.1021/ic048670j
_journal_volume 44
_journal_year 2005
_chemical_formula_sum 'C18 H33 F7.5 N2 O3 P2.25 Re'
_chemical_formula_weight 723.85
_chemical_name_systematic
;
?
;
_space_group_IT_number 15
_symmetry_cell_setting monoclinic
_symmetry_space_group_name_Hall '-C 2yc'
_symmetry_space_group_name_H-M 'C 1 2/c 1'
_atom_sites_solution_hydrogens geom
_atom_sites_solution_primary direct
_atom_sites_solution_secondary difmap
_cell_angle_alpha 90.00
_cell_angle_beta 107.7730(10)
_cell_angle_gamma 90.00
_cell_formula_units_Z 16
_cell_length_a 39.8194(15)
_cell_length_b 13.6187(5)
_cell_length_c 20.1777(8)
_cell_measurement_reflns_used 8561
_cell_measurement_temperature 173(2)
_cell_measurement_theta_max 27.1
_cell_measurement_theta_min 2.2
_cell_volume 10419.9(7)
_computing_cell_refinement 'SMART (Bruker, 1998)'
_computing_data_collection 'SMART (Bruker, 1998)'
_computing_data_reduction 'SAINT (Bruker, 1998)'
_computing_molecular_graphics 'ORTEP-III (Burnett & Johnson, 1996)'
_computing_publication_material 'CIFTAB (Sheldrick, 1997)'
_computing_structure_refinement 'SHELXL-97 (Sheldrick, 1997)'
_computing_structure_solution 'SHELXS-97 (Sheldrick, 1997)'
_diffrn_ambient_temperature 173(2)
_diffrn_measured_fraction_theta_full 0.996
_diffrn_measured_fraction_theta_max 0.996
_diffrn_measurement_device_type 'Bruker SMART CCD area detector'
_diffrn_measurement_method 'omega scans'
_diffrn_radiation_monochromator graphite
_diffrn_radiation_source 'fine-focus sealed tube'
_diffrn_radiation_type MoK\a
_diffrn_radiation_wavelength 0.71073
_diffrn_reflns_av_R_equivalents 0.0445
_diffrn_reflns_av_sigmaI/netI 0.0647
_diffrn_reflns_limit_h_max 51
_diffrn_reflns_limit_h_min -49
_diffrn_reflns_limit_k_max 16
_diffrn_reflns_limit_k_min -17
_diffrn_reflns_limit_l_max 25
_diffrn_reflns_limit_l_min -21
_diffrn_reflns_number 31795
_diffrn_reflns_theta_full 27.14
_diffrn_reflns_theta_max 27.14
_diffrn_reflns_theta_min 1.07
_diffrn_standards_decay_% 0.0
_exptl_absorpt_coefficient_mu 4.879
_exptl_absorpt_correction_T_max 0.60
_exptl_absorpt_correction_T_min 0.31
_exptl_absorpt_correction_type multi-scan
_exptl_absorpt_process_details
;
Data were corrected for decay and absorption using the program SADABS
based on the method of R.H. Blessing (Acta Cryst. A51, 33-38, 1995).
;
_exptl_crystal_colour green-brown
_exptl_crystal_density_diffrn 1.846
_exptl_crystal_density_method 'not measured'
_exptl_crystal_description plate
_exptl_crystal_F_000 5684
_exptl_crystal_size_max 0.30
_exptl_crystal_size_mid 0.20
_exptl_crystal_size_min 0.10
_refine_diff_density_max 1.874
_refine_diff_density_min -1.136
_refine_diff_density_rms 0.162
_refine_ls_extinction_method none
_refine_ls_goodness_of_fit_ref 1.035
_refine_ls_hydrogen_treatment noref
_refine_ls_matrix_type full
_refine_ls_number_parameters 621
_refine_ls_number_reflns 11497
_refine_ls_number_restraints 0
_refine_ls_restrained_S_all 1.035
_refine_ls_R_factor_all 0.0761
_refine_ls_R_factor_gt 0.0355
_refine_ls_shift/su_max 0.002
_refine_ls_shift/su_mean 0.000
_refine_ls_structure_factor_coef Fsqd
_refine_ls_weighting_details 'calc w=1/[\s^2^(Fo^2^)+(0.0505P)^2^+8.0192P] where P=(Fo^2^+2Fc^2^)/3'
_refine_ls_weighting_scheme calc
_refine_ls_wR_factor_gt 0.0945
_refine_ls_wR_factor_ref 0.1115
_reflns_number_gt 7086
_reflns_number_total 11497
_reflns_threshold_expression >2sigma(I)
_cod_data_source_file ic048670jsi20041005_112717_4.cif
_cod_data_source_block (3)
_cod_original_formula_sum 'C18 H33 F7.50 N2 O3 P2.25 Re'
_cod_database_code 4308998

loop_
_symmetry_equiv_pos_as_xyz
'x, y, z'
'-x, y, -z+1/2'
'x+1/2, y+1/2, z'
'-x+1/2, y+1/2, -z+1/2'
'-x, -y, -z'
'x, -y, z-1/2'
'-x+1/2, -y+1/2, -z'
'x+1/2, -y+1/2, z-1/2'

loop_
_atom_site_label
_atom_site_type_symbol
_atom_site_fract_x
_atom_site_fract_y
_atom_site_fract_z
_atom_site_U_iso_or_equiv
_atom_site_adp_type
_atom_site_occupancy
_atom_site_symmetry_multiplicity
_atom_site_calc_flag
_atom_site_refinement_flags
_atom_site_disorder_assembly
_atom_site_disorder_group
P1 P 0.0000 0.1332(2) 0.2500 0.0407(7) Uani 1 2 d S . .
P2 P 0.05506(16) 0.3484(4) 0.6852(3) 0.1401(18) Uani 1 1 d . . .
P3 P 0.21195(6) 0.20196(15) 0.81458(11) 0.0416(5) Uani 1 1 d . . .
F1 F -0.04126(13) 0.1331(4) 0.2365(3) 0.0750(17) Uani 1 1 d . . .
F2 F -0.00647(13) 0.1339(4) 0.1677(2) 0.0592(14) Uani 1 1 d . . .
F3 F 0.0000 0.2479(5) 0.2500 0.066(2) Uani 1 2 d S . .
F4 F 0.0000 0.0170(6) 0.2500 0.087(3) Uiso 1 2 d S . .
F5 F 0.0584(3) 0.3211(11) 0.6093(6) 0.230(6) Uani 1 1 d . . .
F6 F 0.0142(3) 0.3897(10) 0.6549(8) 0.283(9) Uani 1 1 d . . .
F7 F 0.0453(3) 0.3759(7) 0.7607(5) 0.190(5) Uani 1 1 d . . .
F8 F 0.0921(4) 0.2957(12) 0.7226(7) 0.264(7) Uani 1 1 d . . .
F9 F 0.0734(5) 0.4524(9) 0.6858(7) 0.298(9) Uani 1 1 d . . .
F10 F 0.0323(4) 0.2452(9) 0.6918(8) 0.291(9) Uani 1 1 d . . .
F11 F 0.21252(14) 0.3192(3) 0.8157(3) 0.0609(15) Uani 1 1 d . . .
F12 F 0.21560(19) 0.2018(4) 0.8948(3) 0.085(2) Uani 1 1 d . . .
F13 F 0.21134(15) 0.0849(3) 0.8144(3) 0.0651(15) Uani 1 1 d . . .
F14 F 0.20917(14) 0.2019(3) 0.7339(2) 0.0588(14) Uani 1 1 d . . .
F15 F 0.25381(14) 0.1988(4) 0.8328(3) 0.0702(17) Uani 1 1 d . . .
F16 F 0.17013(14) 0.2028(4) 0.7936(3) 0.0751(17) Uani 1 1 d . . .
Re1A Re 0.170763(7) 0.28718(2) 0.491273(13) 0.02266(8) Uani 1 1 d . . .
P1A P 0.16662(5) 0.21380(14) 0.37623(9) 0.0277(4) Uani 1 1 d . . .
O1A O 0.19829(12) 0.3965(3) 0.4641(2) 0.0281(11) Uani 1 1 d . . .
O2A O 0.12888(12) 0.3722(3) 0.4325(2) 0.0266(11) Uani 1 1 d . . .
O3A O 0.20213(12) 0.2006(3) 0.5219(2) 0.0310(11) Uani 1 1 d . . .
N1A N 0.17128(14) 0.3617(4) 0.5810(3) 0.0244(13) Uani 1 1 d . . .
N2A N 0.13047(15) 0.2207(4) 0.5161(3) 0.0279(13) Uani 1 1 d . . .
C1A C 0.21549(17) 0.4651(5) 0.5066(4) 0.0261(16) Uani 1 1 d . . .
C2A C 0.21345(18) 0.4846(5) 0.5709(4) 0.0287(16) Uani 1 1 d . . .
H2A H 0.2287 0.5347 0.5960 0.034 Uiso 1 1 calc R . .
C3A C 0.19125(18) 0.4394(5) 0.6061(4) 0.0264(16) Uani 1 1 d . . .
C4A C 0.14815(19) 0.3202(5) 0.6187(4) 0.0293(17) Uani 1 1 d . . .
H4A1 H 0.1263 0.3597 0.6096 0.035 Uiso 1 1 calc R . .
H4A2 H 0.1603 0.3203 0.6695 0.035 Uiso 1 1 calc R . .
C5A C 0.1394(2) 0.2160(5) 0.5927(4) 0.0340(17) Uani 1 1 d . . .
H5A1 H 0.1599 0.1723 0.6124 0.041 Uiso 1 1 calc R . .
H5A2 H 0.1192 0.1907 0.6064 0.041 Uiso 1 1 calc R . .
C6A C 0.09792(19) 0.2041(5) 0.4756(4) 0.0304(17) Uani 1 1 d . . .
C7A C 0.0846(2) 0.2498(5) 0.4111(4) 0.0322(17) Uani 1 1 d . . .
H7A H 0.0661 0.2191 0.3759 0.039 Uiso 1 1 calc R . .
C8A C 0.09776(19) 0.3393(5) 0.3971(4) 0.0310(17) Uani 1 1 d . . .
C9A C 0.2387(2) 0.5245(5) 0.4762(4) 0.0388(19) Uani 1 1 d . . .
H9A1 H 0.2572 0.4823 0.4686 0.058 Uiso 1 1 calc R . .
H9A2 H 0.2497 0.5776 0.5083 0.058 Uiso 1 1 calc R . .
H9A3 H 0.2246 0.5526 0.4317 0.058 Uiso 1 1 calc R . .
C10A C 0.1904(2) 0.4848(6) 0.6739(4) 0.043(2) Uani 1 1 d . . .
H10A H 0.1660 0.5027 0.6705 0.064 Uiso 1 1 calc R . .
H10B H 0.2052 0.5438 0.6834 0.064 Uiso 1 1 calc R . .
H10C H 0.1993 0.4374 0.7118 0.064 Uiso 1 1 calc R . .
C11A C 0.0737(2) 0.1385(6) 0.5001(4) 0.042(2) Uani 1 1 d . . .
H11A H 0.0871 0.0827 0.5257 0.064 Uiso 1 1 calc R . .
H11B H 0.0548 0.1144 0.4598 0.064 Uiso 1 1 calc R . .
H11C H 0.0634 0.1757 0.5307 0.064 Uiso 1 1 calc R . .
C12A C 0.0752(2) 0.4067(6) 0.3422(4) 0.041(2) Uani 1 1 d . . .
H12A H 0.0656 0.4589 0.3645 0.062 Uiso 1 1 calc R . .
H12B H 0.0558 0.3692 0.3107 0.062 Uiso 1 1 calc R . .
H12C H 0.0896 0.4359 0.3155 0.062 Uiso 1 1 calc R . .
C13A C 0.1432(2) 0.2814(5) 0.2977(4) 0.0380(19) Uani 1 1 d . . .
H13A H 0.1453 0.2448 0.2568 0.046 Uiso 1 1 calc R . .
H13B H 0.1179 0.2839 0.2942 0.046 Uiso 1 1 calc R . .
C14A C 0.1564(2) 0.3867(5) 0.2946(4) 0.044(2) Uani 1 1 d . . .
H14A H 0.1554 0.4231 0.3358 0.066 Uiso 1 1 calc R . .
H14B H 0.1415 0.4193 0.2526 0.066 Uiso 1 1 calc R . .
H14C H 0.1808 0.3850 0.2934 0.066 Uiso 1 1 calc R . .
C15A C 0.2120(2) 0.2052(6) 0.3745(4) 0.0384(19) Uani 1 1 d . . .
H15A H 0.2232 0.2704 0.3869 0.046 Uiso 1 1 calc R . .
H15B H 0.2247 0.1587 0.4113 0.046 Uiso 1 1 calc R . .
C16A C 0.2176(2) 0.1729(6) 0.3065(4) 0.047(2) Uani 1 1 d . . .
H16A H 0.2084 0.1062 0.2951 0.070 Uiso 1 1 calc R . .
H16B H 0.2429 0.1737 0.3115 0.070 Uiso 1 1 calc R . .
H16C H 0.2052 0.2179 0.2692 0.070 Uiso 1 1 calc R . .
C17A C 0.1470(2) 0.0917(5) 0.3563(4) 0.0358(19) Uani 1 1 d . . .
H17A H 0.1211 0.0979 0.3451 0.043 Uiso 1 1 calc R . .
H17B H 0.1520 0.0667 0.3142 0.043 Uiso 1 1 calc R . .
C18A C 0.1600(2) 0.0166(5) 0.4144(4) 0.047(2) Uani 1 1 d . . .
H18A H 0.1848 0.0013 0.4206 0.070 Uiso 1 1 calc R . .
H18B H 0.1459 -0.0435 0.4021 0.070 Uiso 1 1 calc R . .
H18C H 0.1576 0.0434 0.4577 0.070 Uiso 1 1 calc R . .
Re1B Re 0.382881(7) 0.71184(2) 0.432372(14) 0.02511(8) Uani 1 1 d . . .
P1B P 0.44197(5) 0.79053(14) 0.46828(11) 0.0316(4) Uani 1 1 d . . .
O1B O 0.40369(13) 0.6058(3) 0.3861(3) 0.0331(12) Uani 1 1 d . . .
O2B O 0.40485(12) 0.6237(3) 0.5189(2) 0.0312(12) Uani 1 1 d . . .
O3B O 0.37330(13) 0.8007(3) 0.3712(2) 0.0337(12) Uani 1 1 d . . .
N1B N 0.33597(14) 0.6359(4) 0.4086(3) 0.0264(13) Uani 1 1 d . . .
N2B N 0.36081(15) 0.7743(4) 0.5001(3) 0.0276(13) Uani 1 1 d . . .
C1B C 0.38572(19) 0.5383(5) 0.3442(4) 0.0275(16) Uani 1 1 d . . .
C2B C 0.35067(19) 0.5191(5) 0.3325(4) 0.0296(17) Uani 1 1 d . . .
H2B H 0.3408 0.4709 0.2980 0.036 Uiso 1 1 calc R . .
C3B C 0.32710(18) 0.5612(5) 0.3648(4) 0.0283(16) Uani 1 1 d . . .
C4B C 0.31064(19) 0.6755(5) 0.4434(4) 0.0318(17) Uani 1 1 d . . .
H4B1 H 0.3107 0.6338 0.4836 0.038 Uiso 1 1 calc R . .
H4B2 H 0.2864 0.6764 0.4104 0.038 Uiso 1 1 calc R . .
C5B C 0.32240(18) 0.7792(5) 0.4676(4) 0.0311(17) Uani 1 1 d . . .
H5B1 H 0.3164 0.8250 0.4277 0.037 Uiso 1 1 calc R . .
H5B2 H 0.3107 0.8020 0.5017 0.037 Uiso 1 1 calc R . .
C6B C 0.3752(2) 0.7921(5) 0.5679(4) 0.0308(16) Uani 1 1 d . . .
C7B C 0.4057(2) 0.7426(6) 0.6048(4) 0.0362(19) Uani 1 1 d . . .
H7B H 0.4202 0.7709 0.6469 0.043 Uiso 1 1 calc R . .
C8B C 0.4161(2) 0.6535(6) 0.5832(4) 0.0382(19) Uani 1 1 d . . .
C9B C 0.4074(2) 0.4807(5) 0.3093(4) 0.0394(19) Uani 1 1 d . . .
H9B1 H 0.4159 0.5242 0.2790 0.059 Uiso 1 1 calc R . .
H9B2 H 0.3931 0.4282 0.2813 0.059 Uiso 1 1 calc R . .
H9B3 H 0.4277 0.4519 0.3446 0.059 Uiso 1 1 calc R . .
C10B C 0.2908(2) 0.5163(5) 0.3480(4) 0.0383(19) Uani 1 1 d . . .
H10D H 0.2882 0.4845 0.3897 0.057 Uiso 1 1 calc R . .
H10E H 0.2878 0.4675 0.3110 0.057 Uiso 1 1 calc R . .
H10F H 0.2730 0.5678 0.3325 0.057 Uiso 1 1 calc R . .
C11B C 0.3576(2) 0.8594(5) 0.6060(4) 0.0397(19) Uani 1 1 d . . .
H11D H 0.3478 0.9162 0.5767 0.060 Uiso 1 1 calc R . .
H11E H 0.3750 0.8819 0.6492 0.060 Uiso 1 1 calc R . .
H11F H 0.3386 0.8241 0.6172 0.060 Uiso 1 1 calc R . .
C12B C 0.4396(2) 0.5834(6) 0.6348(4) 0.053(2) Uani 1 1 d . . .
H12D H 0.4292 0.5176 0.6280 0.080 Uiso 1 1 calc R . .
H12E H 0.4421 0.6057 0.6822 0.080 Uiso 1 1 calc R . .
H12F H 0.4629 0.5814 0.6277 0.080 Uiso 1 1 calc R . .
C13B C 0.4533(2) 0.8130(6) 0.3883(4) 0.043(2) Uani 1 1 d . . .
H13C H 0.4526 0.7494 0.3641 0.052 Uiso 1 1 calc R . .
H13D H 0.4349 0.8554 0.3576 0.052 Uiso 1 1 calc R . .
C14B C 0.4895(2) 0.8611(7) 0.3968(5) 0.065(3) Uani 1 1 d . . .
H14D H 0.4908 0.9241 0.4209 0.098 Uiso 1 1 calc R . .
H14E H 0.4923 0.8721 0.3508 0.098 Uiso 1 1 calc R . .
H14F H 0.5083 0.8177 0.4240 0.098 Uiso 1 1 calc R . .
C15B C 0.47897(19) 0.7233(5) 0.5253(4) 0.041(2) Uani 1 1 d . . .
H15C H 0.5009 0.7610 0.5304 0.050 Uiso 1 1 calc R . .
H15D H 0.4758 0.7180 0.5719 0.050 Uiso 1 1 calc R . .
C16B C 0.4833(2) 0.6189(5) 0.4987(5) 0.051(2) Uani 1 1 d . . .
H16D H 0.4618 0.5811 0.4934 0.077 Uiso 1 1 calc R . .
H16E H 0.5033 0.5861 0.5322 0.077 Uiso 1 1 calc R . .
H16F H 0.4878 0.6236 0.4536 0.077 Uiso 1 1 calc R . .
C17B C 0.4457(2) 0.9095(5) 0.5121(4) 0.039(2) Uani 1 1 d . . .
H17C H 0.4439 0.8992 0.5594 0.047 Uiso 1 1 calc R . .
H17D H 0.4693 0.9372 0.5171 0.047 Uiso 1 1 calc R . .
C18B C 0.4178(2) 0.9843(5) 0.4742(4) 0.048(2) Uani 1 1 d . . .
H18D H 0.4175 0.9894 0.4256 0.072 Uiso 1 1 calc R . .
H18E H 0.4235 1.0485 0.4968 0.072 Uiso 1 1 calc R . .
H18F H 0.3946 0.9629 0.4760 0.072 Uiso 1 1 calc R . .

loop_
_atom_site_aniso_label
_atom_site_aniso_U_11
_atom_site_aniso_U_22
_atom_site_aniso_U_33
_atom_site_aniso_U_23
_atom_site_aniso_U_13
_atom_site_aniso_U_12
P1 0.0369(18) 0.0362(16) 0.0384(18) 0.000 -0.0041(14) 0.000
P2 0.173(5) 0.143(4) 0.082(3) 0.007(3) 0.005(3) -0.019(4)
P3 0.0486(14) 0.0320(12) 0.0341(12) -0.0019(9) -0.0025(10) 0.0028(11)
F1 0.040(3) 0.113(5) 0.061(4) 0.034(4) -0.002(3) -0.012(3)
F2 0.058(3) 0.070(3) 0.038(3) -0.004(3) -0.002(2) 0.009(3)
F3 0.087(6) 0.035(4) 0.075(6) 0.000 0.026(5) 0.000
F5 0.247(14) 0.320(16) 0.113(9) -0.064(10) 0.042(9) -0.061(12)
F6 0.187(12) 0.253(15) 0.303(18) -0.071(13) -0.085(11) 0.112(11)
F7 0.302(14) 0.144(8) 0.104(8) 0.003(6) 0.032(8) 0.022(9)
F8 0.203(13) 0.36(2) 0.182(13) 0.053(12) -0.012(10) 0.113(13)
F9 0.48(3) 0.173(11) 0.192(13) -0.013(10) 0.024(14) -0.155(15)
F10 0.291(18) 0.176(12) 0.31(2) 0.051(12) -0.052(14) -0.089(12)
F11 0.082(4) 0.031(3) 0.059(3) 0.000(2) 0.005(3) 0.006(3)
F12 0.154(6) 0.064(4) 0.036(3) 0.003(3) 0.026(4) 0.004(4)
F13 0.085(4) 0.034(3) 0.066(4) -0.004(2) 0.007(3) -0.003(3)
F14 0.074(4) 0.057(3) 0.036(3) -0.003(2) 0.003(3) 0.014(3)
F15 0.049(3) 0.056(3) 0.080(4) -0.008(3) -0.018(3) -0.002(3)
F16 0.051(3) 0.071(4) 0.103(5) -0.010(3) 0.024(3) -0.001(3)
Re1A 0.02281(16) 0.02398(15) 0.01995(15) -0.00067(12) 0.00470(11) -0.00114(13)
P1A 0.0316(10) 0.0280(9) 0.0234(9) -0.0025(8) 0.0081(8) -0.0013(9)
O1A 0.031(3) 0.028(3) 0.025(3) -0.002(2) 0.009(2) -0.006(2)
O2A 0.029(3) 0.027(3) 0.022(3) -0.001(2) 0.006(2) 0.001(2)
O3A 0.030(3) 0.034(3) 0.028(3) -0.004(2) 0.007(2) 0.000(2)
N1A 0.024(3) 0.027(3) 0.022(3) 0.001(3) 0.007(3) -0.002(3)
N2A 0.023(3) 0.029(3) 0.030(3) 0.000(3) 0.004(3) -0.001(3)
C1A 0.018(4) 0.027(4) 0.030(4) -0.002(3) 0.002(3) 0.000(3)
C2A 0.026(4) 0.026(4) 0.030(4) -0.003(3) 0.003(3) -0.001(3)
C3A 0.025(4) 0.025(4) 0.026(4) -0.003(3) 0.002(3) 0.006(3)
C4A 0.029(4) 0.035(4) 0.022(4) 0.001(3) 0.006(3) 0.001(3)
C5A 0.039(5) 0.038(4) 0.024(4) 0.006(4) 0.009(3) -0.009(4)
C6A 0.031(4) 0.028(4) 0.032(4) -0.006(3) 0.008(3) -0.004(3)
C7A 0.030(4) 0.036(4) 0.029(4) -0.005(3) 0.005(3) -0.008(3)
C8A 0.030(4) 0.038(4) 0.026(4) 0.000(3) 0.009(3) 0.005(4)
C9A 0.036(5) 0.038(4) 0.044(5) -0.001(4) 0.013(4) -0.008(4)
C10A 0.060(6) 0.033(4) 0.035(5) -0.010(4) 0.016(4) -0.006(4)
C11A 0.038(5) 0.048(5) 0.040(5) 0.004(4) 0.010(4) -0.016(4)
C12A 0.034(5) 0.047(5) 0.036(5) 0.009(4) 0.001(4) 0.003(4)
C13A 0.049(5) 0.043(5) 0.024(4) 0.002(4) 0.013(4) 0.006(4)
C14A 0.067(6) 0.039(5) 0.029(4) 0.013(4) 0.018(4) 0.004(4)
C15A 0.040(5) 0.045(5) 0.035(4) -0.004(4) 0.018(4) 0.005(4)
C16A 0.047(6) 0.051(5) 0.050(6) -0.005(4) 0.028(5) 0.004(4)
C17A 0.044(5) 0.035(4) 0.030(4) -0.009(3) 0.015(4) -0.009(4)
C18A 0.062(6) 0.027(4) 0.052(6) -0.004(4) 0.018(5) -0.002(4)
Re1B 0.02438(16) 0.02607(15) 0.02359(16) -0.00098(13) 0.00539(12) 0.00067(13)
P1B 0.0282(10) 0.0254(9) 0.0392(11) -0.0057(9) 0.0070(9) -0.0006(9)
O1B 0.027(3) 0.038(3) 0.035(3) -0.009(2) 0.010(2) 0.000(2)
O2B 0.032(3) 0.027(3) 0.030(3) 0.002(2) 0.003(2) 0.006(2)
O3B 0.039(3) 0.033(3) 0.027(3) 0.005(2) 0.006(2) 0.002(2)
N1B 0.023(3) 0.027(3) 0.029(3) 0.005(3) 0.007(3) 0.006(3)
N2B 0.027(3) 0.026(3) 0.027(3) 0.001(3) 0.005(3) 0.004(3)
C1B 0.034(4) 0.025(4) 0.023(4) 0.003(3) 0.008(3) 0.001(3)
C2B 0.034(4) 0.028(4) 0.026(4) -0.002(3) 0.009(3) -0.005(3)
C3B 0.027(4) 0.030(4) 0.027(4) 0.003(3) 0.006(3) 0.001(3)
C4B 0.026(4) 0.036(4) 0.033(4) 0.000(3) 0.008(3) 0.002(3)
C5B 0.029(4) 0.033(4) 0.031(4) 0.002(3) 0.009(3) 0.008(4)
C6B 0.043(5) 0.022(4) 0.029(4) 0.000(3) 0.013(3) -0.002(4)
C7B 0.036(5) 0.042(5) 0.025(4) 0.001(3) 0.001(4) -0.001(4)
C8B 0.033(5) 0.039(5) 0.038(5) 0.003(4) 0.003(4) 0.004(4)
C9B 0.044(5) 0.036(4) 0.040(5) -0.002(4) 0.016(4) -0.002(4)
C10B 0.040(5) 0.036(4) 0.041(5) -0.001(4) 0.015(4) -0.010(4)
C11B 0.047(5) 0.033(4) 0.041(5) -0.007(4) 0.018(4) 0.002(4)
C12B 0.056(6) 0.055(6) 0.037(5) 0.013(4) -0.002(4) 0.020(5)
C13B 0.048(5) 0.035(5) 0.053(6) -0.005(4) 0.026(4) -0.005(4)
C14B 0.055(6) 0.065(6) 0.088(8) -0.015(6) 0.041(6) -0.017(5)
C15B 0.022(4) 0.039(5) 0.058(6) -0.002(4) 0.003(4) 0.001(4)
C16B 0.035(5) 0.033(5) 0.082(7) -0.001(5) 0.011(5) 0.002(4)
C17B 0.036(5) 0.029(4) 0.046(5) -0.009(4) 0.003(4) -0.005(4)
C18B 0.065(6) 0.031(4) 0.047(5) -0.007(4) 0.018(5) 0.007(4)

loop_
_atom_type_symbol
_atom_type_description
_atom_type_scat_dispersion_real
_atom_type_scat_dispersion_imag
_atom_type_scat_source
C C 0.0033 0.0016 'International Tables Vol C Tables 4.2.6.8 and 6.1.1.4'
H H 0.0000 0.0000 'International Tables Vol C Tables 4.2.6.8 and 6.1.1.4'
N N 0.0061 0.0033 'International Tables Vol C Tables 4.2.6.8 and 6.1.1.4'
O O 0.0106 0.0060 'International Tables Vol C Tables 4.2.6.8 and 6.1.1.4'
F F 0.0171 0.0103 'International Tables Vol C Tables 4.2.6.8 and 6.1.1.4'
P P 0.1023 0.0942 'International Tables Vol C Tables 4.2.6.8 and 6.1.1.4'
Re Re -1.0185 7.2310 'International Tables Vol C Tables 4.2.6.8 and 6.1.1.4'

loop_
_geom_angle_atom_site_label_1
_geom_angle_atom_site_label_2
_geom_angle_atom_site_label_3
_geom_angle
_geom_angle_site_symmetry_1
_geom_angle_site_symmetry_3
_geom_angle_publ_flag
F3 P1 F1 90.0(3) . . ?
F3 P1 F1 90.0(3) . 2 ?
F1 P1 F1 179.9(6) . 2 ?
F3 P1 F4 180.000(1) . . ?
F1 P1 F4 90.0(3) . . ?
F1 P1 F4 90.0(3) 2 . ?
F3 P1 F2 89.6(2) . . ?
F1 P1 F2 89.5(3) . . ?
F1 P1 F2 90.5(3) 2 . ?
F4 P1 F2 90.4(2) . . ?
F3 P1 F2 89.6(2) . 2 ?
F1 P1 F2 90.5(3) . 2 ?
F1 P1 F2 89.5(3) 2 2 ?
F4 P1 F2 90.4(2) . 2 ?
F2 P1 F2 179.3(4) . 2 ?
F9 P2 F8 92.3(9) . . ?
F9 P2 F5 92.3(8) . . ?
F8 P2 F5 90.7(8) . . ?
F9 P2 F6 95.6(9) . . ?
F8 P2 F6 170.2(10) . . ?
F5 P2 F6 94.8(8) . . ?
F9 P2 F10 171.8(10) . . ?
F8 P2 F10 91.7(8) . . ?
F5 P2 F10 94.8(8) . . ?
F6 P2 F10 79.8(8) . . ?
F9 P2 F7 91.5(7) . . ?
F8 P2 F7 96.0(7) . . ?
F5 P2 F7 172.1(7) . . ?
F6 P2 F7 78.0(7) . . ?
F10 P2 F7 80.9(8) . . ?
F12 P3 F16 92.0(4) . . ?
F12 P3 F15 90.0(4) . . ?
F16 P3 F15 177.7(3) . . ?
F12 P3 F13 89.9(3) . . ?
F16 P3 F13 89.6(3) . . ?
F15 P3 F13 89.3(3) . . ?
F12 P3 F11 89.4(3) . . ?
F16 P3 F11 90.3(3) . . ?
F15 P3 F11 90.8(3) . . ?
F13 P3 F11 179.3(4) . . ?
F12 P3 F14 178.8(4) . . ?
F16 P3 F14 89.3(3) . . ?
F15 P3 F14 88.7(3) . . ?
F13 P3 F14 90.0(3) . . ?
F11 P3 F14 90.7(3) . . ?
O3A Re1A O1A 102.2(2) . . ?
O3A Re1A N2A 98.6(2) . . ?
O1A Re1A N2A 158.2(2) . . ?
O3A Re1A N1A 102.3(2) . . ?
O1A Re1A N1A 90.84(19) . . ?
N2A Re1A N1A 78.5(2) . . ?
O3A Re1A O2A 166.2(2) . . ?
O1A Re1A O2A 80.92(18) . . ?
N2A Re1A O2A 80.3(2) . . ?
N1A Re1A O2A 91.03(19) . . ?
O3A Re1A P1A 83.81(16) . . ?
O1A Re1A P1A 85.98(13) . . ?
N2A Re1A P1A 102.65(17) . . ?
N1A Re1A P1A 173.62(16) . . ?
O2A Re1A P1A 83.01(13) . . ?
C13A P1A C15A 105.2(4) . . ?
C13A P1A C17A 101.4(4) . . ?
C15A P1A C17A 107.3(4) . . ?
C13A P1A Re1A 118.6(3) . . ?
C15A P1A Re1A 105.1(3) . . ?
C17A P1A Re1A 118.2(2) . . ?
C1A O1A Re1A 124.5(4) . . ?
C8A O2A Re1A 125.7(4) . . ?
C3A N1A C4A 120.3(6) . . ?
C3A N1A Re1A 124.7(4) . . ?
C4A N1A Re1A 115.0(4) . . ?
C6A N2A C5A 121.0(6) . . ?
C6A N2A Re1A 128.4(5) . . ?
C5A N2A Re1A 108.8(4) . . ?
O1A C1A C2A 126.6(6) . . ?
O1A C1A C9A 112.4(6) . . ?
C2A C1A C9A 121.0(6) . . ?
C1A C2A C3A 128.3(7) . . ?
N1A C3A C2A 122.9(6) . . ?
N1A C3A C10A 119.6(6) . . ?
C2A C3A C10A 117.5(6) . . ?
N1A C4A C5A 107.1(6) . . ?
N2A C5A C4A 106.1(5) . . ?
N2A C6A C7A 121.4(7) . . ?
N2A C6A C11A 120.3(7) . . ?
C7A C6A C11A 118.2(7) . . ?
C8A C7A C6A 121.5(7) . . ?
O2A C8A C7A 122.9(7) . . ?
O2A C8A C12A 116.5(6) . . ?
C7A C8A C12A 120.5(7) . . ?
C14A C13A P1A 114.6(6) . . ?
C16A C15A P1A 117.1(6) . . ?
C18A C17A P1A 114.9(5) . . ?
O3B Re1B N2B 98.3(2) . . ?
O3B Re1B O1B 101.9(2) . . ?
N2B Re1B O1B 158.8(2) . . ?
O3B Re1B N1B 101.7(2) . . ?
N2B Re1B N1B 79.6(2) . . ?
O1B Re1B N1B 90.2(2) . . ?
O3B Re1B O2B 166.4(2) . . ?
N2B Re1B O2B 80.4(2) . . ?
O1B Re1B O2B 81.33(19) . . ?
N1B Re1B O2B 91.4(2) . . ?
O3B Re1B P1B 83.48(17) . . ?
N2B Re1B P1B 100.93(17) . . ?
O1B Re1B P1B 87.58(14) . . ?
N1B Re1B P1B 174.70(16) . . ?
O2B Re1B P1B 83.45(14) . . ?
C15B P1B C17B 102.1(4) . . ?
C15B P1B C13B 105.7(4) . . ?
C17B P1B C13B 105.8(4) . . ?
C15B P1B Re1B 118.7(3) . . ?
C17B P1B Re1B 116.9(3) . . ?
C13B P1B Re1B 106.4(3) . . ?
C1B O1B Re1B 125.4(4) . . ?
C8B O2B Re1B 125.8(5) . . ?
C3B N1B C4B 120.7(6) . . ?
C3B N1B Re1B 125.5(5) . . ?
C4B N1B Re1B 113.8(4) . . ?
C6B N2B C5B 120.9(6) . . ?
C6B N2B Re1B 128.9(5) . . ?
C5B N2B Re1B 108.9(4) . . ?
O1B C1B C2B 125.2(6) . . ?
O1B C1B C9B 113.2(6) . . ?
C2B C1B C9B 121.7(7) . . ?
C1B C2B C3B 128.9(7) . . ?
N1B C3B C2B 122.6(7) . . ?
N1B C3B C10B 120.3(6) . . ?
C2B C3B C10B 117.1(6) . . ?
N1B C4B C5B 107.4(6) . . ?
N2B C5B C4B 106.1(5) . . ?
N2B C6B C7B 119.6(7) . . ?
N2B C6B C11B 120.9(7) . . ?
C7B C6B C11B 119.3(7) . . ?
C6B C7B C8B 123.3(7) . . ?
O2B C8B C7B 122.6(7) . . ?
O2B C8B C12B 116.2(7) . . ?
C7B C8B C12B 121.0(7) . . ?
C14B C13B P1B 116.5(6) . . ?
C16B C15B P1B 113.5(6) . . ?
C18B C17B P1B 114.1(5) . . ?

loop_
_geom_bond_atom_site_label_1
_geom_bond_atom_site_label_2
_geom_bond_distance
_geom_bond_site_symmetry_2
_geom_bond_publ_flag
P1 F3 1.562(8) . ?
P1 F1 1.581(5) . ?
P1 F1 1.581(5) 2 ?
P1 F4 1.582(9) . ?
P1 F2 1.602(5) . ?
P1 F2 1.602(5) 2 ?
P2 F9 1.592(12) . ?
P2 F8 1.606(12) . ?
P2 F5 1.621(11) . ?
P2 F6 1.651(12) . ?
P2 F10 1.700(13) . ?
P2 F7 1.723(11) . ?
P3 F12 1.581(6) . ?
P3 F16 1.588(6) . ?
P3 F15 1.594(6) . ?
P3 F13 1.594(5) . ?
P3 F11 1.597(5) . ?
P3 F14 1.598(5) . ?
Re1A O3A 1.692(5) . ?
Re1A O1A 2.021(4) . ?
Re1A N2A 2.034(6) . ?
Re1A N1A 2.070(5) . ?
Re1A O2A 2.078(4) . ?
Re1A P1A 2.4860(18) . ?
P1A C13A 1.823(7) . ?
P1A C15A 1.823(7) . ?
P1A C17A 1.828(7) . ?
O1A C1A 1.312(8) . ?
O2A C8A 1.306(8) . ?
N1A C3A 1.328(8) . ?
N1A C4A 1.475(8) . ?
N2A C6A 1.324(9) . ?
N2A C5A 1.478(9) . ?
C1A C2A 1.350(9) . ?
C1A C9A 1.496(9) . ?
C2A C3A 1.431(9) . ?
C3A C10A 1.512(9) . ?
C4A C5A 1.516(10) . ?
C6A C7A 1.395(10) . ?
C6A C11A 1.504(9) . ?
C7A C8A 1.389(10) . ?
C8A C12A 1.507(10) . ?
C13A C14A 1.536(10) . ?
C15A C16A 1.520(10) . ?
C17A C18A 1.523(10) . ?
Re1B O3B 1.687(5) . ?
Re1B N2B 2.025(6) . ?
Re1B O1B 2.029(5) . ?
Re1B N1B 2.059(6) . ?
Re1B O2B 2.079(5) . ?
Re1B P1B 2.484(2) . ?
P1B C15B 1.816(8) . ?
P1B C17B 1.830(7) . ?
P1B C13B 1.830(8) . ?
O1B C1B 1.304(8) . ?
O2B C8B 1.301(9) . ?
N1B C3B 1.323(8) . ?
N1B C4B 1.495(8) . ?
N2B C6B 1.333(9) . ?
N2B C5B 1.470(9) . ?
C1B C2B 1.368(9) . ?
C1B C9B 1.494(9) . ?
C2B C3B 1.417(9) . ?
C3B C10B 1.509(9) . ?
C4B C5B 1.521(9) . ?
C6B C7B 1.388(10) . ?
C6B C11B 1.502(9) . ?
C7B C8B 1.394(10) . ?
C8B C12B 1.511(10) . ?
C13B C14B 1.542(11) . ?
C15B C16B 1.547(10) . ?
C17B C18B 1.528(10) . ?

loop_
_geom_torsion_atom_site_label_1
_geom_torsion_atom_site_label_2
_geom_torsion_atom_site_label_3
_geom_torsion_atom_site_label_4
_geom_torsion
_geom_torsion_site_symmetry_1
_geom_torsion_site_symmetry_2
_geom_torsion_site_symmetry_3
_geom_torsion_site_symmetry_4
_geom_torsion_publ_flag
O3A Re1A P1A C13A -165.7(3) . . . . ?
O1A Re1A P1A C13A -63.0(3) . . . . ?
N2A Re1A P1A C13A 96.8(3) . . . . ?
O2A Re1A P1A C13A 18.4(3) . . . . ?
O3A Re1A P1A C15A -48.5(3) . . . . ?
O1A Re1A P1A C15A 54.2(3) . . . . ?
N2A Re1A P1A C15A -146.0(3) . . . . ?
O2A Re1A P1A C15A 135.6(3) . . . . ?
O3A Re1A P1A C17A 71.1(3) . . . . ?
O1A Re1A P1A C17A 173.8(3) . . . . ?
N2A Re1A P1A C17A -26.4(3) . . . . ?
O2A Re1A P1A C17A -104.8(3) . . . . ?
O3A Re1A O1A C1A -87.0(5) . . . . ?
N2A Re1A O1A C1A 75.6(8) . . . . ?
N1A Re1A O1A C1A 15.7(5) . . . . ?
O2A Re1A O1A C1A 106.6(5) . . . . ?
P1A Re1A O1A C1A -169.8(5) . . . . ?
O3A Re1A O2A C8A 46.2(11) . . . . ?
O1A Re1A O2A C8A 150.5(5) . . . . ?
N2A Re1A O2A C8A -40.6(5) . . . . ?
N1A Re1A O2A C8A -118.8(5) . . . . ?
P1A Re1A O2A C8A 63.5(5) . . . . ?
O3A Re1A N1A C3A 90.4(5) . . . . ?
O1A Re1A N1A C3A -12.3(5) . . . . ?
N2A Re1A N1A C3A -173.1(6) . . . . ?
O2A Re1A N1A C3A -93.2(5) . . . . ?
O3A Re1A N1A C4A -87.6(5) . . . . ?
O1A Re1A N1A C4A 169.7(5) . . . . ?
N2A Re1A N1A C4A 8.9(4) . . . . ?
O2A Re1A N1A C4A 88.8(5) . . . . ?
O3A Re1A N2A C6A -129.0(6) . . . . ?
O1A Re1A N2A C6A 68.1(9) . . . . ?
N1A Re1A N2A C6A 130.1(6) . . . . ?
O2A Re1A N2A C6A 37.1(6) . . . . ?
P1A Re1A N2A C6A -43.5(6) . . . . ?
O3A Re1A N2A C5A 66.3(5) . . . . ?
O1A Re1A N2A C5A -96.5(7) . . . . ?
N1A Re1A N2A C5A -34.6(4) . . . . ?
O2A Re1A N2A C5A -127.6(4) . . . . ?
P1A Re1A N2A C5A 151.9(4) . . . . ?
Re1A O1A C1A C2A -11.3(10) . . . . ?
Re1A O1A C1A C9A 169.3(4) . . . . ?
O1A C1A C2A C3A -3.4(12) . . . . ?
C9A C1A C2A C3A 176.0(7) . . . . ?
C4A N1A C3A C2A -178.2(6) . . . . ?
Re1A N1A C3A C2A 3.9(9) . . . . ?
C4A N1A C3A C10A 0.5(9) . . . . ?
Re1A N1A C3A C10A -177.4(5) . . . . ?
C1A C2A C3A N1A 7.2(12) . . . . ?
C1A C2A C3A C10A -171.4(7) . . . . ?
C3A N1A C4A C5A -160.4(6) . . . . ?
Re1A N1A C4A C5A 17.7(7) . . . . ?
C6A N2A C5A C4A -112.1(7) . . . . ?
Re1A N2A C5A C4A 53.9(6) . . . . ?
N1A C4A C5A N2A -45.0(7) . . . . ?
C5A N2A C6A C7A 149.4(7) . . . . ?
Re1A N2A C6A C7A -13.6(10) . . . . ?
C5A N2A C6A C11A -27.6(10) . . . . ?
Re1A N2A C6A C11A 169.4(5) . . . . ?
N2A C6A C7A C8A -25.6(11) . . . . ?
C11A C6A C7A C8A 151.4(7) . . . . ?
Re1A O2A C8A C7A 21.5(9) . . . . ?
Re1A O2A C8A C12A -162.4(5) . . . . ?
C6A C7A C8A O2A 21.0(11) . . . . ?
C6A C7A C8A C12A -154.9(7) . . . . ?
C15A P1A C13A C14A -62.6(6) . . . . ?
C17A P1A C13A C14A -174.2(6) . . . . ?
Re1A P1A C13A C14A 54.6(6) . . . . ?
C13A P1A C15A C16A -47.5(7) . . . . ?
C17A P1A C15A C16A 59.9(7) . . . . ?
Re1A P1A C15A C16A -173.5(6) . . . . ?
C13A P1A C17A C18A -177.3(6) . . . . ?
C15A P1A C17A C18A 72.7(6) . . . . ?
Re1A P1A C17A C18A -45.8(7) . . . . ?
O3B Re1B P1B C15B -164.1(4) . . . . ?
N2B Re1B P1B C15B 98.6(4) . . . . ?
O1B Re1B P1B C15B -61.8(4) . . . . ?
O2B Re1B P1B C15B 19.7(3) . . . . ?
O3B Re1B P1B C17B 72.7(3) . . . . ?
N2B Re1B P1B C17B -24.6(3) . . . . ?
O1B Re1B P1B C17B 175.0(3) . . . . ?
O2B Re1B P1B C17B -103.4(3) . . . . ?
O3B Re1B P1B C13B -45.2(3) . . . . ?
N2B Re1B P1B C13B -142.5(3) . . . . ?
O1B Re1B P1B C13B 57.1(3) . . . . ?
O2B Re1B P1B C13B 138.6(3) . . . . ?
O3B Re1B O1B C1B -86.7(5) . . . . ?
N2B Re1B O1B C1B 75.9(8) . . . . ?
N1B Re1B O1B C1B 15.3(5) . . . . ?
O2B Re1B O1B C1B 106.7(5) . . . . ?
P1B Re1B O1B C1B -169.5(5) . . . . ?
O3B Re1B O2B C8B 46.5(12) . . . . ?
N2B Re1B O2B C8B -39.2(6) . . . . ?
O1B Re1B O2B C8B 151.6(6) . . . . ?
N1B Re1B O2B C8B -118.4(6) . . . . ?
P1B Re1B O2B C8B 63.0(6) . . . . ?
O3B Re1B N1B C3B 89.4(6) . . . . ?
N2B Re1B N1B C3B -174.2(6) . . . . ?
O1B Re1B N1B C3B -12.9(6) . . . . ?
O2B Re1B N1B C3B -94.2(6) . . . . ?
O3B Re1B N1B C4B -88.0(5) . . . . ?
N2B Re1B N1B C4B 8.4(5) . . . . ?
O1B Re1B N1B C4B 169.7(5) . . . . ?
O2B Re1B N1B C4B 88.4(5) . . . . ?
O3B Re1B N2B C6B -126.6(6) . . . . ?
O1B Re1B N2B C6B 70.6(9) . . . . ?
N1B Re1B N2B C6B 132.9(6) . . . . ?
O2B Re1B N2B C6B 39.7(6) . . . . ?
P1B Re1B N2B C6B -41.7(6) . . . . ?
O3B Re1B N2B C5B 66.2(4) . . . . ?
O1B Re1B N2B C5B -96.6(7) . . . . ?
N1B Re1B N2B C5B -34.3(4) . . . . ?
O2B Re1B N2B C5B -127.6(4) . . . . ?
P1B Re1B N2B C5B 151.1(4) . . . . ?
Re1B O1B C1B C2B -10.1(10) . . . . ?
Re1B O1B C1B C9B 170.7(5) . . . . ?
O1B C1B C2B C3B -4.4(12) . . . . ?
C9B C1B C2B C3B 174.8(7) . . . . ?
C4B N1B C3B C2B -177.7(6) . . . . ?
Re1B N1B C3B C2B 5.0(10) . . . . ?
C4B N1B C3B C10B 1.6(10) . . . . ?
Re1B N1B C3B C10B -175.7(5) . . . . ?
C1B C2B C3B N1B 7.0(12) . . . . ?
C1B C2B C3B C10B -172.3(7) . . . . ?
C3B N1B C4B C5B -159.7(6) . . . . ?
Re1B N1B C4B C5B 17.9(7) . . . . ?
C6B N2B C5B C4B -115.1(7) . . . . ?
Re1B N2B C5B C4B 53.3(6) . . . . ?
N1B C4B C5B N2B -44.9(7) . . . . ?
C5B N2B C6B C7B 147.1(7) . . . . ?
Re1B N2B C6B C7B -18.8(10) . . . . ?
C5B N2B C6B C11B -28.3(10) . . . . ?
Re1B N2B C6B C11B 165.8(5) . . . . ?
N2B C6B C7B C8B -22.0(11) . . . . ?
C11B C6B C7B C8B 153.5(7) . . . . ?
Re1B O2B C8B C7B 19.3(10) . . . . ?
Re1B O2B C8B C12B -164.0(5) . . . . ?
C6B C7B C8B O2B 21.1(12) . . . . ?
C6B C7B C8B C12B -155.4(8) . . . . ?
C15B P1B C13B C14B -52.3(7) . . . . ?
C17B P1B C13B C14B 55.5(7) . . . . ?
Re1B P1B C13B C14B -179.4(6) . . . . ?
C17B P1B C15B C16B -177.5(6) . . . . ?
C13B P1B C15B C16B -67.0(7) . . . . ?
Re1B P1B C15B C16B 52.3(7) . . . . ?
C15B P1B C17B C18B 178.6(6) . . . . ?
C13B P1B C17B C18B 68.2(7) . . . . ?
Re1B P1B C17B C18B -50.0(7) . . . . ?
